data_7017986
loop_
_publ_author_name
'Caputo, Christopher B.'
'Geier, Stephen J.'
'Winkelhaus, Daniel'
'Mitzel, Norbert W.'
'Vukotic, V. Nicolas'
'Loeb, Stephen J.'
'Stephan, Douglas W.'

_publ_section_title
;
 Reactions of substituted pyridines with electrophilic boranes.
;
_journal_issue 7
_journal_name_full 'Dalton transactions (Cambridge, England : 2003)'
_journal_page_first 2131
_journal_page_last 2139
_journal_paper_doi 10.1039/c1dt11820j
_journal_volume 41
_journal_year 2012
_chemical_formula_sum 'C18 H8 B Cl F10 N2'
_chemical_formula_weight 488.52
_chemical_name_systematic
;
?
;
_space_group_IT_number 14
_symmetry_cell_setting monoclinic
_symmetry_space_group_name_Hall '-P 2ybc'
_symmetry_space_group_name_H-M 'P 1 21/c 1'
_atom_sites_solution_hydrogens geom
_atom_sites_solution_primary direct
_atom_sites_solution_secondary difmap
_audit_creation_method SHELXL-97
_cell_angle_alpha 90.00
_cell_angle_beta 91.412(4)
_cell_angle_gamma 90.00
_cell_formula_units_Z 8
_cell_length_a 24.9904(18)
_cell_length_b 13.1642(11)
_cell_length_c 11.2738(8)
_cell_measurement_reflns_used 8539
_cell_measurement_temperature 150(2)
_cell_measurement_theta_max 27.5
_cell_measurement_theta_min 0.8
_cell_volume 3707.7(5)
_computing_cell_refinement 'Bruker SAINT'
_computing_data_collection 'Bruker APEX2'
_computing_data_reduction 'Bruker SAINT'
_computing_molecular_graphics 'Bruker SHELXTL'
_computing_publication_material 'Bruker SHELXTL'
_computing_structure_refinement 'SHELXL-97 (Sheldrick, 1997)'
_computing_structure_solution 'SHELXS-97 (Sheldrick, 1990)'
_diffrn_ambient_temperature 150(2)
_diffrn_measured_fraction_theta_full 0.998
_diffrn_measured_fraction_theta_max 0.998
_diffrn_measurement_device_type 'Bruker APEX-II CCD'
_diffrn_measurement_method '\f and \w scans'
_diffrn_radiation_monochromator graphite
_diffrn_radiation_source 'fine-focus sealed tube'
_diffrn_radiation_type MoK\a
_diffrn_radiation_wavelength 0.71073
_diffrn_reflns_av_R_equivalents 0.1410
_diffrn_reflns_av_sigmaI/netI 0.1803
_diffrn_reflns_limit_h_max 30
_diffrn_reflns_limit_h_min -32
_diffrn_reflns_limit_k_max 17
_diffrn_reflns_limit_k_min -17
_diffrn_reflns_limit_l_max 14
_diffrn_reflns_limit_l_min -14
_diffrn_reflns_number 33247
_diffrn_reflns_theta_full 27.53
_diffrn_reflns_theta_max 27.53
_diffrn_reflns_theta_min 0.82
_diffrn_standards_number 0
_exptl_absorpt_coefficient_mu 0.313
_exptl_absorpt_correction_T_max 0.7456
_exptl_absorpt_correction_T_min 0.6603
_exptl_absorpt_correction_type multi-scan
_exptl_absorpt_process_details SADABS
_exptl_crystal_colour colourless
_exptl_crystal_density_diffrn 1.750
_exptl_crystal_density_method 'not measured'
_exptl_crystal_description block
_exptl_crystal_F_000 1936
_exptl_crystal_size_max 0.23
_exptl_crystal_size_mid 0.12
_exptl_crystal_size_min 0.10
_refine_diff_density_max 0.353
_refine_diff_density_min -0.346
_refine_diff_density_rms 0.087
_refine_ls_extinction_method none
_refine_ls_goodness_of_fit_ref 0.945
_refine_ls_hydrogen_treatment mixed
_refine_ls_matrix_type full
_refine_ls_number_parameters 595
_refine_ls_number_reflns 8539
_refine_ls_number_restraints 0
_refine_ls_restrained_S_all 0.945
_refine_ls_R_factor_all 0.1876
_refine_ls_R_factor_gt 0.0585
_refine_ls_shift/su_max 0.000
_refine_ls_shift/su_mean 0.000
_refine_ls_structure_factor_coef Fsqd
_refine_ls_weighting_details 'calc w=1/[\s^2^(Fo^2^)+(0.0303P)^2^+0.7649P] where P=(Fo^2^+2Fc^2^)/3'
_refine_ls_weighting_scheme calc
_refine_ls_wR_factor_gt 0.0884
_refine_ls_wR_factor_ref 0.1254
_reflns_number_gt 3644
_reflns_number_total 8539
_reflns_threshold_expression >2sigma(I)
_cod_data_source_file c1dt11820j.txt
_cod_data_source_block sjg88_0ma
_cod_depositor_comments
;
The following automatic conversions were performed:

'_symmetry_cell_setting' value 'Monoclinic' changed to 'monoclinic'
according to /home/saulius/struct/CIF-dictionaries/cif_core.dic
dictionary named 'cif_core.dic' version 2.4.1 from 2010-06-29.

Automatic conversion script
Id: cif_fix_values 1715 2011-07-08 13:25:40Z adriana 
;
_cod_original_sg_symbol_H-M P2(1)/c
_cod_database_code 7017986

loop_
_symmetry_equiv_pos_as_xyz
'x, y, z'
'-x, y+1/2, -z+1/2'
'-x, -y, -z'
'x, -y-1/2, z-1/2'

loop_
_atom_site_label
_atom_site_type_symbol
_atom_site_fract_x
_atom_site_fract_y
_atom_site_fract_z
_atom_site_U_iso_or_equiv
_atom_site_adp_type
_atom_site_occupancy
_atom_site_symmetry_multiplicity
_atom_site_calc_flag
_atom_site_refinement_flags
N1 N 0.08279(14) 0.9916(3) 0.0382(3) 0.0200(9) Uani 1 1 d .
H1A H 0.0904(17) 0.966(3) 0.105(4) 0.044(16) Uiso 1 1 d .
N2 N 0.09668(14) 0.8314(3) -0.0427(3) 0.0210(9) Uani 1 1 d .
H2A H 0.0926(17) 0.795(3) -0.111(4) 0.051(16) Uiso 1 1 d .
N3 N 0.40913(14) 1.5016(3) 0.4069(3) 0.0246(9) Uani 1 1 d .
H3A H 0.4010(18) 1.465(4) 0.339(4) 0.059(17) Uiso 1 1 d .
N4 N 0.40302(14) 1.3417(3) 0.4932(3) 0.0237(9) Uani 1 1 d .
H4A H 0.4092(16) 1.311(3) 0.552(3) 0.027(15) Uiso 1 1 d .
B1 B 0.11980(19) 0.7772(4) 0.0678(4) 0.0192(12) Uani 1 1 d .
B2 B 0.37877(19) 1.2772(4) 0.3932(4) 0.0204(12) Uani 1 1 d .
F2 F 0.15497(10) 0.9227(2) 0.2742(2) 0.0421(8) Uani 1 1 d .
F3 F 0.25427(11) 0.9779(2) 0.3215(2) 0.0580(9) Uani 1 1 d .
F4 F 0.33468(10) 0.9220(2) 0.1761(3) 0.0584(9) Uani 1 1 d .
F5 F 0.31116(10) 0.8128(2) -0.0238(3) 0.0616(9) Uani 1 1 d .
F6 F 0.21114(10) 0.7509(2) -0.0702(2) 0.0421(7) Uani 1 1 d .
F8 F 0.20292(9) 0.61985(19) 0.1380(2) 0.0354(7) Uani 1 1 d .
F9 F 0.20017(10) 0.42544(19) 0.0756(2) 0.0432(7) Uani 1 1 d .
F10 F 0.11400(10) 0.34690(19) -0.0431(2) 0.0421(7) Uani 1 1 d .
F11 F 0.02989(9) 0.47046(19) -0.1029(2) 0.0326(6) Uani 1 1 d .
F12 F 0.03152(9) 0.66524(17) -0.04464(18) 0.0247(6) Uani 1 1 d .
F20 F 0.47452(9) 1.1393(2) 0.3602(2) 0.0400(7) Uani 1 1 d .
F21 F 0.47571(11) 0.9407(2) 0.3999(2) 0.0509(8) Uani 1 1 d .
F22 F 0.39211(11) 0.8489(2) 0.5056(2) 0.0511(8) Uani 1 1 d .
F23 F 0.30745(11) 0.9613(2) 0.5743(2) 0.0510(8) Uani 1 1 d .
F24 F 0.30271(9) 1.15875(19) 0.5261(2) 0.0360(7) Uani 1 1 d .
F26 F 0.31946(9) 1.16553(18) 0.21592(19) 0.0309(6) Uani 1 1 d .
F27 F 0.21518(9) 1.1794(2) 0.1626(2) 0.0416(7) Uani 1 1 d .
F28 F 0.15366(9) 1.3205(2) 0.2701(2) 0.0427(7) Uani 1 1 d .
F29 F 0.19899(9) 1.4512(2) 0.4300(2) 0.0417(7) Uani 1 1 d .
F30 F 0.30288(9) 1.43965(19) 0.4849(2) 0.0326(6) Uani 1 1 d .
C1 C 0.17798(16) 0.8261(3) 0.1034(3) 0.0223(10) Uani 1 1 d .
C2 C 0.19236(17) 0.8873(3) 0.1988(3) 0.0258(11) Uani 1 1 d .
C3 C 0.24386(19) 0.9187(4) 0.2256(4) 0.0340(12) Uani 1 1 d .
C4 C 0.28427(18) 0.8929(4) 0.1517(5) 0.0372(13) Uani 1 1 d .
C5 C 0.27197(18) 0.8370(4) 0.0519(4) 0.0350(12) Uani 1 1 d .
C6 C 0.22050(18) 0.8069(3) 0.0292(4) 0.0296(11) Uani 1 1 d .
C7 C 0.11946(16) 0.6551(3) 0.0434(3) 0.0189(10) Uani 1 1 d .
C8 C 0.15960(17) 0.5874(4) 0.0754(3) 0.0245(11) Uani 1 1 d .
C9 C 0.15905(18) 0.4858(3) 0.0470(4) 0.0266(11) Uani 1 1 d .
C10 C 0.11542(18) 0.4457(3) -0.0124(4) 0.0268(11) Uani 1 1 d .
C11 C 0.07335(17) 0.5085(4) -0.0431(3) 0.0231(11) Uani 1 1 d .
C12 C 0.07529(16) 0.6089(3) -0.0137(3) 0.0195(10) Uani 1 1 d .
C13 C 0.08239(16) 0.9276(3) -0.0568(3) 0.0191(10) Uani 1 1 d .
C14 C 0.06480(16) 0.9695(3) -0.1666(3) 0.0215(10) Uani 1 1 d .
H14A H 0.0636 0.9285 -0.2359 0.026 Uiso 1 1 calc R
C15 C 0.04964(16) 1.0685(3) -0.1727(4) 0.0229(10) Uani 1 1 d .
H15A H 0.0377 1.0961 -0.2466 0.028 Uiso 1 1 calc R
C16 C 0.05127(15) 1.1311(3) -0.0711(4) 0.0231(10) Uani 1 1 d .
H16A H 0.0405 1.2002 -0.0765 0.028 Uiso 1 1 calc R
C17 C 0.06815(16) 1.0922(3) 0.0336(4) 0.0211(10) Uani 1 1 d .
C18 C 0.07200(18) 1.1495(3) 0.1484(3) 0.0307(12) Uani 1 1 d .
H18A H 0.0587 1.2188 0.1362 0.046 Uiso 1 1 calc R
H18B H 0.1094 1.1518 0.1763 0.046 Uiso 1 1 calc R
H18C H 0.0504 1.1153 0.2077 0.046 Uiso 1 1 calc R
C19 C 0.38607(16) 1.1590(3) 0.4300(3) 0.0210(10) Uani 1 1 d .
C20 C 0.43000(17) 1.0982(4) 0.4067(3) 0.0263(11) Uani 1 1 d .
C21 C 0.43232(18) 0.9960(4) 0.4303(4) 0.0312(12) Uani 1 1 d .
C22 C 0.3908(2) 0.9492(4) 0.4824(4) 0.0342(12) Uani 1 1 d .
C23 C 0.34770(18) 1.0057(4) 0.5161(4) 0.0306(11) Uani 1 1 d .
C24 C 0.34611(16) 1.1072(3) 0.4895(3) 0.0235(10) Uani 1 1 d .
C25 C 0.31703(15) 1.3010(3) 0.3538(3) 0.0182(10) Uani 1 1 d .
C26 C 0.29135(17) 1.2392(3) 0.2710(4) 0.0241(11) Uani 1 1 d .
C27 C 0.23739(18) 1.2425(4) 0.2441(4) 0.0288(11) Uani 1 1 d .
C28 C 0.20663(16) 1.3145(4) 0.2974(4) 0.0281(11) Uani 1 1 d .
C29 C 0.22940(17) 1.3801(3) 0.3777(4) 0.0263(11) Uani 1 1 d .
C30 C 0.28325(17) 1.3724(3) 0.4037(3) 0.0243(11) Uani 1 1 d .
C31 C 0.41754(16) 1.4391(4) 0.5015(4) 0.0228(11) Uani 1 1 d .
C32 C 0.44285(15) 1.4820(3) 0.6033(4) 0.0238(11) Uani 1 1 d .
H32A H 0.4490 1.4418 0.6723 0.029 Uiso 1 1 calc R
C33 C 0.45827(17) 1.5806(4) 0.6021(4) 0.0328(12) Uani 1 1 d .
H33A H 0.4757 1.6087 0.6704 0.039 Uiso 1 1 calc R
C34 C 0.44912(17) 1.6415(4) 0.5028(4) 0.0318(12) Uani 1 1 d .
H34A H 0.4600 1.7106 0.5038 0.038 Uiso 1 1 calc R
C35 C 0.42464(17) 1.6019(4) 0.4047(4) 0.0288(11) Uani 1 1 d .
C36 C 0.41203(19) 1.6575(4) 0.2916(4) 0.0431(14) Uani 1 1 d .
H36A H 0.4249 1.7276 0.2983 0.065 Uiso 1 1 calc R
H36B H 0.3732 1.6576 0.2768 0.065 Uiso 1 1 calc R
H36C H 0.4297 1.6235 0.2258 0.065 Uiso 1 1 calc R
Cl1 Cl 0.06954(4) 0.79371(8) 0.19542(8) 0.0223(3) Uani 1 1 d .
Cl2 Cl 0.41869(4) 1.30916(9) 0.24943(8) 0.0280(3) Uani 1 1 d .

loop_
_atom_site_aniso_label
_atom_site_aniso_U_11
_atom_site_aniso_U_22
_atom_site_aniso_U_33
_atom_site_aniso_U_23
_atom_site_aniso_U_13
_atom_site_aniso_U_12
N1 0.021(2) 0.019(2) 0.020(2) -0.0009(19) -0.0007(17) 0.0003(17)
N2 0.030(2) 0.016(2) 0.017(2) -0.0022(18) 0.0028(16) 0.0020(18)
N3 0.028(2) 0.023(2) 0.023(2) -0.003(2) 0.0037(17) -0.0028(18)
N4 0.028(2) 0.022(3) 0.021(2) 0.001(2) -0.0027(18) -0.0006(19)
B1 0.028(3) 0.015(3) 0.015(2) 0.001(2) 0.006(2) 0.006(2)
B2 0.021(3) 0.020(3) 0.020(2) -0.001(2) -0.001(2) -0.004(2)
F2 0.0353(16) 0.059(2) 0.0321(14) -0.0196(14) 0.0096(13) -0.0125(14)
F3 0.054(2) 0.079(3) 0.0404(16) -0.0054(17) -0.0106(14) -0.0362(18)
F4 0.0210(16) 0.069(2) 0.085(2) 0.0211(18) -0.0071(15) -0.0135(15)
F5 0.0328(17) 0.055(2) 0.099(2) -0.0013(18) 0.0380(16) -0.0004(16)
F6 0.0445(18) 0.0375(18) 0.0453(16) -0.0117(14) 0.0234(14) -0.0061(14)
F8 0.0272(16) 0.0320(17) 0.0463(16) 0.0070(13) -0.0116(13) 0.0016(13)
F9 0.0357(17) 0.0276(17) 0.0663(19) 0.0106(14) -0.0005(14) 0.0130(13)
F10 0.0516(19) 0.0187(17) 0.0563(17) -0.0058(14) 0.0100(14) 0.0000(13)
F11 0.0354(16) 0.0314(17) 0.0312(14) -0.0038(12) 0.0035(12) -0.0095(13)
F12 0.0215(14) 0.0261(15) 0.0264(13) 0.0054(11) -0.0023(10) 0.0020(12)
F20 0.0199(15) 0.054(2) 0.0462(16) 0.0051(14) 0.0060(12) 0.0031(13)
F21 0.0517(19) 0.050(2) 0.0507(17) -0.0101(15) -0.0006(14) 0.0341(16)
F22 0.069(2) 0.0213(18) 0.0626(19) -0.0002(15) -0.0094(16) 0.0093(15)
F23 0.0455(19) 0.0343(19) 0.074(2) 0.0192(16) 0.0090(15) -0.0046(15)
F24 0.0273(16) 0.0358(17) 0.0454(15) 0.0112(13) 0.0142(12) 0.0080(13)
F26 0.0261(15) 0.0350(17) 0.0314(13) -0.0164(12) -0.0020(11) 0.0033(13)
F27 0.0288(16) 0.054(2) 0.0417(15) -0.0168(14) -0.0079(12) -0.0022(14)
F28 0.0184(15) 0.057(2) 0.0518(16) -0.0065(15) -0.0055(12) 0.0033(14)
F29 0.0261(15) 0.0427(19) 0.0562(17) -0.0120(14) 0.0043(13) 0.0135(14)
F30 0.0277(15) 0.0328(17) 0.0372(15) -0.0132(13) 0.0001(12) 0.0021(12)
C1 0.024(3) 0.019(3) 0.024(2) 0.007(2) 0.0014(19) -0.002(2)
C2 0.024(3) 0.031(3) 0.022(2) 0.005(2) 0.000(2) -0.006(2)
C3 0.032(3) 0.043(4) 0.026(3) 0.004(2) -0.010(2) -0.008(3)
C4 0.019(3) 0.039(3) 0.054(3) 0.013(3) -0.005(2) -0.011(2)
C5 0.020(3) 0.029(3) 0.056(3) 0.013(3) 0.014(2) 0.003(2)
C6 0.035(3) 0.022(3) 0.033(3) 0.004(2) 0.010(2) 0.000(2)
C7 0.021(3) 0.022(3) 0.014(2) 0.0020(19) 0.0061(18) 0.001(2)
C8 0.020(3) 0.031(3) 0.023(2) -0.001(2) -0.002(2) 0.002(2)
C9 0.026(3) 0.020(3) 0.034(3) 0.007(2) 0.004(2) 0.005(2)
C10 0.039(3) 0.011(3) 0.031(3) 0.000(2) 0.013(2) -0.003(2)
C11 0.022(3) 0.029(3) 0.019(2) -0.001(2) 0.0016(19) -0.004(2)
C12 0.021(3) 0.023(3) 0.014(2) 0.003(2) 0.0055(18) 0.007(2)
C13 0.016(2) 0.022(3) 0.020(2) 0.000(2) 0.0042(18) -0.003(2)
C14 0.024(3) 0.023(3) 0.018(2) 0.002(2) -0.0044(19) 0.001(2)
C15 0.023(3) 0.022(3) 0.024(2) 0.001(2) -0.0015(19) -0.001(2)
C16 0.020(2) 0.020(3) 0.030(2) 0.003(2) -0.002(2) 0.002(2)
C17 0.014(2) 0.017(3) 0.032(3) -0.004(2) 0.0027(19) -0.0018(19)
C18 0.038(3) 0.024(3) 0.029(3) -0.007(2) -0.001(2) 0.002(2)
C19 0.019(2) 0.024(3) 0.020(2) -0.006(2) -0.0038(18) -0.001(2)
C20 0.023(3) 0.035(3) 0.021(2) -0.006(2) 0.000(2) 0.001(2)
C21 0.030(3) 0.031(3) 0.032(3) -0.009(2) -0.006(2) 0.015(2)
C22 0.049(3) 0.017(3) 0.036(3) -0.001(2) -0.012(2) 0.007(3)
C23 0.028(3) 0.028(3) 0.036(3) 0.006(2) 0.001(2) -0.001(2)
C24 0.021(3) 0.026(3) 0.024(2) 0.000(2) -0.001(2) 0.003(2)
C25 0.021(2) 0.015(3) 0.018(2) 0.000(2) 0.0011(18) 0.001(2)
C26 0.023(3) 0.022(3) 0.028(2) -0.001(2) 0.006(2) 0.005(2)
C27 0.024(3) 0.039(3) 0.024(2) -0.006(2) -0.002(2) -0.004(2)
C28 0.013(2) 0.038(3) 0.034(3) 0.006(2) -0.001(2) 0.003(2)
C29 0.022(3) 0.028(3) 0.029(2) -0.004(2) 0.003(2) 0.007(2)
C30 0.024(3) 0.024(3) 0.024(2) -0.001(2) -0.003(2) -0.004(2)
C31 0.014(2) 0.029(3) 0.026(3) -0.002(2) 0.0034(19) 0.001(2)
C32 0.016(2) 0.031(3) 0.025(2) -0.003(2) -0.0026(19) 0.002(2)
C33 0.019(3) 0.035(3) 0.044(3) -0.014(3) 0.001(2) 0.005(2)
C34 0.027(3) 0.018(3) 0.051(3) -0.008(3) 0.010(2) 0.004(2)
C35 0.020(3) 0.025(3) 0.042(3) -0.003(3) 0.012(2) 0.006(2)
C36 0.048(3) 0.035(3) 0.046(3) 0.013(3) 0.011(3) 0.004(3)
Cl1 0.0210(6) 0.0272(7) 0.0188(5) 0.0029(5) 0.0037(4) 0.0022(5)
Cl2 0.0276(6) 0.0353(8) 0.0212(5) -0.0040(5) 0.0032(5) -0.0069(6)

loop_
_atom_type_symbol
_atom_type_description
_atom_type_scat_dispersion_real
_atom_type_scat_dispersion_imag
_atom_type_scat_source
C C 0.0033 0.0016 'International Tables Vol C Tables 4.2.6.8 and 6.1.1.4'
H H 0.0000 0.0000 'International Tables Vol C Tables 4.2.6.8 and 6.1.1.4'
N N 0.0061 0.0033 'International Tables Vol C Tables 4.2.6.8 and 6.1.1.4'
B B 0.0013 0.0007 'International Tables Vol C Tables 4.2.6.8 and 6.1.1.4'
F F 0.0171 0.0103 'International Tables Vol C Tables 4.2.6.8 and 6.1.1.4'
Cl Cl 0.1484 0.1585 'International Tables Vol C Tables 4.2.6.8 and 6.1.1.4'

loop_
_geom_angle_atom_site_label_1
_geom_angle_atom_site_label_2
_geom_angle_atom_site_label_3
_geom_angle
C13 N1 C17 124.7(4)
C13 N1 H1A 117(3)
C17 N1 H1A 118(3)
C13 N2 B1 129.6(4)
C13 N2 H2A 112(3)
B1 N2 H2A 118(3)
C31 N3 C35 123.9(4)
C31 N3 H3A 111(3)
C35 N3 H3A 123(3)
C31 N4 B2 133.5(4)
C31 N4 H4A 113(3)
B2 N4 H4A 114(3)
N2 B1 C7 108.7(3)
N2 B1 C1 109.3(3)
C7 B1 C1 115.6(4)
N2 B1 Cl1 108.1(3)
C7 B1 Cl1 103.6(3)
C1 B1 Cl1 111.2(3)
N4 B2 C19 107.8(3)
N4 B2 C25 116.9(4)
C19 B2 C25 110.8(3)
N4 B2 Cl2 106.8(3)
C19 B2 Cl2 111.1(3)
C25 B2 Cl2 103.3(3)
C2 C1 C6 112.7(4)
C2 C1 B1 129.3(4)
C6 C1 B1 118.0(4)
F2 C2 C3 114.3(4)
F2 C2 C1 121.0(4)
C3 C2 C1 124.6(4)
F3 C3 C4 120.0(4)
F3 C3 C2 120.6(4)
C4 C3 C2 119.4(4)
F4 C4 C3 120.6(5)
F4 C4 C5 120.8(4)
C3 C4 C5 118.6(4)
F5 C5 C6 120.5(5)
F5 C5 C4 119.5(4)
C6 C5 C4 120.0(4)
F6 C6 C5 117.1(4)
F6 C6 C1 118.5(4)
C5 C6 C1 124.4(4)
C8 C7 C12 113.4(4)
C8 C7 B1 126.2(4)
C12 C7 B1 120.4(4)
F8 C8 C9 115.7(4)
F8 C8 C7 120.0(4)
C9 C8 C7 124.3(4)
F9 C9 C10 119.1(4)
F9 C9 C8 121.4(4)
C10 C9 C8 119.5(4)
F10 C10 C9 120.9(4)
F10 C10 C11 120.1(4)
C9 C10 C11 119.0(4)
F11 C11 C12 120.0(4)
F11 C11 C10 120.0(4)
C12 C11 C10 119.9(4)
F12 C12 C11 116.3(4)
F12 C12 C7 120.0(4)
C11 C12 C7 123.7(4)
N2 C13 N1 120.0(4)
N2 C13 C14 123.7(4)
N1 C13 C14 116.2(4)
C15 C14 C13 119.9(4)
C15 C14 H14A 120.0
C13 C14 H14A 120.0
C14 C15 C16 121.1(4)
C14 C15 H15A 119.4
C16 C15 H15A 119.4
C17 C16 C15 119.5(4)
C17 C16 H16A 120.3
C15 C16 H16A 120.3
C16 C17 N1 118.5(4)
C16 C17 C18 125.3(4)
N1 C17 C18 116.2(4)
C17 C18 H18A 109.5
C17 C18 H18B 109.5
H18A C18 H18B 109.5
C17 C18 H18C 109.5
H18A C18 H18C 109.5
H18B C18 H18C 109.5
C20 C19 C24 112.8(4)
C20 C19 B2 126.1(4)
C24 C19 B2 121.0(4)
F20 C20 C21 115.8(4)
F20 C20 C19 120.3(4)
C21 C20 C19 123.9(4)
C22 C21 F21 119.4(5)
C22 C21 C20 120.1(4)
F21 C21 C20 120.5(4)
F22 C22 C21 121.1(4)
F22 C22 C23 119.6(4)
C21 C22 C23 119.3(5)
F23 C23 C24 120.8(4)
F23 C23 C22 120.0(4)
C24 C23 C22 119.2(4)
F24 C24 C23 116.2(4)
F24 C24 C19 119.3(4)
C23 C24 C19 124.4(4)
C26 C25 C30 113.2(4)
C26 C25 B2 119.5(4)
C30 C25 B2 126.9(4)
F26 C26 C27 115.9(4)
F26 C26 C25 119.5(4)
C27 C26 C25 124.5(4)
F27 C27 C28 120.0(4)
F27 C27 C26 121.0(4)
C28 C27 C26 118.9(4)
F28 C28 C29 120.2(4)
F28 C28 C27 119.8(4)
C29 C28 C27 120.0(4)
F29 C29 C28 119.9(4)
F29 C29 C30 121.1(4)
C28 C29 C30 119.0(4)
F30 C30 C29 115.6(4)
F30 C30 C25 120.1(4)
C29 C30 C25 124.3(4)
N4 C31 N3 119.3(4)
N4 C31 C32 123.7(4)
N3 C31 C32 116.9(4)
C33 C32 C31 119.8(4)
C33 C32 H32A 120.1
C31 C32 H32A 120.1
C32 C33 C34 121.3(4)
C32 C33 H33A 119.4
C34 C33 H33A 119.4
C35 C34 C33 119.8(5)
C35 C34 H34A 120.1
C33 C34 H34A 120.1
C34 C35 N3 118.4(4)
C34 C35 C36 126.1(5)
N3 C35 C36 115.5(4)
C35 C36 H36A 109.5
C35 C36 H36B 109.5
H36A C36 H36B 109.5
C35 C36 H36C 109.5
H36A C36 H36C 109.5
H36B C36 H36C 109.5

loop_
_geom_bond_atom_site_label_1
_geom_bond_atom_site_label_2
_geom_bond_distance
N1 C13 1.362(5)
N1 C17 1.374(5)
N1 H1A 0.84(4)
N2 C13 1.324(5)
N2 B1 1.536(6)
N2 H2A 0.91(4)
N3 C31 1.358(5)
N3 C35 1.377(6)
N3 H3A 0.93(5)
N4 C31 1.335(5)
N4 B2 1.525(6)
N4 H4A 0.79(4)
B1 C7 1.630(6)
B1 C1 1.631(6)
B1 Cl1 1.945(4)
B2 C19 1.620(6)
B2 C25 1.626(6)
B2 Cl2 1.969(4)
F2 C2 1.361(4)
F3 C3 1.352(5)
F4 C4 1.339(5)
F5 C5 1.353(5)
F6 C6 1.357(5)
F8 C8 1.348(5)
F9 C9 1.333(5)
F10 C10 1.346(5)
F11 C11 1.360(5)
F12 C12 1.360(4)
F20 C20 1.354(5)
F21 C21 1.357(5)
F22 C22 1.346(5)
F23 C23 1.348(5)
F24 C24 1.353(4)
F26 C26 1.357(4)
F27 C27 1.348(5)
F28 C28 1.354(4)
F29 C29 1.350(4)
F30 C30 1.357(5)
C1 C2 1.384(6)
C1 C6 1.391(5)
C2 C3 1.378(6)
C3 C4 1.368(6)
C4 C5 1.372(6)
C5 C6 1.364(6)
C7 C8 1.384(6)
C7 C12 1.403(5)
C8 C9 1.374(6)
C9 C10 1.371(6)
C10 C11 1.375(6)
C11 C12 1.363(6)
C13 C14 1.415(5)
C14 C15 1.359(5)
C14 H14A 0.9500
C15 C16 1.411(5)
C15 H15A 0.9500
C16 C17 1.345(5)
C16 H16A 0.9500
C17 C18 1.499(5)
C18 H18A 0.9800
C18 H18B 0.9800
C18 H18C 0.9800
C19 C20 1.389(6)
C19 C24 1.395(5)
C20 C21 1.372(6)
C21 C22 1.353(6)
C22 C23 1.371(6)
C23 C24 1.369(6)
C25 C26 1.384(6)
C25 C30 1.391(5)
C26 C27 1.376(6)
C27 C28 1.368(6)
C28 C29 1.365(6)
C29 C30 1.374(6)
C31 C32 1.415(6)
C32 C33 1.353(6)
C32 H32A 0.9500
C33 C34 1.392(6)
C33 H33A 0.9500
C34 C35 1.355(6)
C34 H34A 0.9500
C35 C36 1.496(6)
C36 H36A 0.9800
C36 H36B 0.9800
C36 H36C 0.9800
